data_2101473
loop_
_publ_author_name
'Antipin, M. Yu.'
'Boese, R.'

_publ_section_title
;
 Structure of vanadocene in the temperature interval 108--357 K and the
 nature of the ring disorder
;
_journal_issue 2
_journal_name_full 'Acta Crystallographica Section B'
_journal_page_first 314
_journal_page_last 322
_journal_paper_doi 10.1107/S0108768195012213
_journal_volume 52
_journal_year 1996
_chemical_formula_sum 'C10 H10 V'
_space_group_IT_number 14
_space_group_name_Hall '-P 2yn'
_space_group_name_H-M_alt 'P 1 21/n 1'
_symmetry_cell_setting monoclinic
_symmetry_space_group_name_Hall '-P 2yn'
_symmetry_space_group_name_H-M 'P 1 21/n 1'
_cell_angle_alpha 90.0
_cell_angle_beta 91.52(4)
_cell_angle_gamma 90.0
_cell_formula_units_Z 2
_cell_length_a 5.934(2)
_cell_length_b 8.013(4)
_cell_length_c 9.344(4)
_cell_volume 444.1(3)
_diffrn_ambient_temperature 357
_diffrn_radiation_type Mo
_diffrn_radiation_wavelength 0.71073
_cod_data_source_file bk0022.cif
_cod_data_source_block bk0022f
_cod_original_cell_volume 444.2(5)
_cod_original_formula_sum 'C10 H10 V1'
_cod_database_code 2101473

loop_
_space_group_symop_id
_space_group_symop_operation_xyz
1 x,y,z
2 -x+1/2,y+1/2,-z+1/2
3 -x,-y,-z
4 x+1/2,-y+1/2,z+1/2

loop_
_atom_site_label
_atom_site_fract_x
_atom_site_fract_y
_atom_site_fract_z
_atom_site_U_iso_or_equiv
V .0 .0 .0 .0654(10)
C(1) -.258(3) -.077(3) .170(2) .075(5)
C(2) -.283(3) -.185(2) .0546(2) .063(3)
C(3) -.076(4) -.274(3) .025(2) .072(5)
C(4) .073(4) -.221(3) .133(2) .069(4)
C(5) -.0330(6) -.101(3) .221(4) .077(5)
C(15) -.113(5) -.078(4) .227(3) .0103(17)
C(12) -.286(5) -.126(4) .134(3) .090(12)
C(23) -.195(5) -.247(4) .037(3) .095(11)
C(34) .034(5) -.273(4) .071(3) .068(9)
C(45) .085(5) -.169(4) .188(3) .053(6)
